data_7024396
loop_
_publ_author_name
'Khalaf, Majid S.'
'Oakley, Sarah H.'
'Coles, Martyn P.'
'Hitchcock, Peter B.'

_publ_section_title
;
 Coordination of neutral, methylene bridged bis-guanidyls at palladium.
;
_journal_issue 6
_journal_name_full 'Dalton transactions (Cambridge, England : 2003)'
_journal_page_first 1635
_journal_page_last 1642
_journal_paper_doi 10.1039/b916520g
_journal_volume 39
_journal_year 2010
_chemical_absolute_configuration ad
_chemical_compound_source 'synthesis as described'
_chemical_formula_moiety 'C16 H29 Cl N6 Pd'
_chemical_formula_sum 'C16 H29 Cl N6 Pd'
_chemical_formula_weight 447.3
_chemical_name_systematic
;
?
;
_space_group_IT_number 19
_symmetry_cell_setting orthorhombic
_symmetry_Int_Tables_number 19
_symmetry_space_group_name_Hall 'P 2ac 2ab'
_symmetry_space_group_name_H-M 'P 21 21 21'
_atom_sites_solution_hydrogens geom
_atom_sites_solution_primary direct
_atom_sites_solution_secondary difmap
_audit_conform_dict_location ftp://ftp.iucr.org/pub/cif_core.dic
_audit_conform_dict_name cif_core.dic
_audit_conform_dict_version 2.2
_audit_creation_date 2004-11-10T15:25:02-00:00
_audit_creation_method 'WinGX routine CIF_UPDATE'
_cell_angle_alpha 90
_cell_angle_beta 90
_cell_angle_gamma 90
_cell_formula_units_Z 4
_cell_length_a 10.9381(3)
_cell_length_b 11.6842(4)
_cell_length_c 14.1258(5)
_cell_measurement_reflns_used 26957
_cell_measurement_temperature 173(2)
_cell_measurement_theta_max 26.022
_cell_measurement_theta_min 3.395
_cell_measurement_wavelength 0.71073
_cell_volume 1805.32(10)
_computing_cell_refinement 'HKL Scalepack (Otwinowski & Minor 1997)'
_computing_data_collection 'Collect (Nonius BV, 1997-2000)'
_computing_data_reduction 'HKL Denzo and Scalepack (Otwinowski & Minor 1997)'
_computing_molecular_graphics 'Ortep-3 for Windows (Farrugia, 1997)'
_computing_publication_material 'WinGX publication routines (Farrugia, 1999)'
_computing_structure_refinement 'SHELXL-97 (Sheldrick, 1997)'
_computing_structure_solution 'SHELXS-97 (Sheldrick, 1997)'
_diffrn_ambient_temperature 173(2)
_diffrn_detector 'CCD plate'
_diffrn_measured_fraction_theta_full 0.996
_diffrn_measured_fraction_theta_max 0.996
_diffrn_measurement_device '95mm CCD camera on \k-goniostat'
_diffrn_measurement_device_type KappaCCD
_diffrn_measurement_method 'CCD rotation images, thick slices'
_diffrn_orient_matrix_type 'by Nonius Collect from scalepack cell'
_diffrn_orient_matrix_UB_11 0.775756E-1
_diffrn_orient_matrix_UB_12 0.12681E-2
_diffrn_orient_matrix_UB_13 0.37445E-1
_diffrn_orient_matrix_UB_21 -0.48359E-1
_diffrn_orient_matrix_UB_22 -0.2782E-3
_diffrn_orient_matrix_UB_23 0.600776E-1
_diffrn_orient_matrix_UB_31 0.13068E-2
_diffrn_orient_matrix_UB_32 -0.855758E-1
_diffrn_orient_matrix_UB_33 0.3595E-3
_diffrn_radiation_monochromator graphite
_diffrn_radiation_probe x-ray
_diffrn_radiation_type MoK\a
_diffrn_radiation_wavelength 0.71073
_diffrn_reflns_av_R_equivalents 0.0782
_diffrn_reflns_av_unetI/netI 0.0462
_diffrn_reflns_limit_h_max 13
_diffrn_reflns_limit_h_min -13
_diffrn_reflns_limit_k_max 14
_diffrn_reflns_limit_k_min -14
_diffrn_reflns_limit_l_max 17
_diffrn_reflns_limit_l_min -17
_diffrn_reflns_number 28540
_diffrn_reflns_theta_full 26.05
_diffrn_reflns_theta_max 26.05
_diffrn_reflns_theta_min 3.43
_diffrn_source 'Enraf Nonius FR590'
_exptl_absorpt_coefficient_mu 1.187
_exptl_absorpt_correction_T_max 1.0304
_exptl_absorpt_correction_T_min 0.8939
_exptl_absorpt_correction_type multi-scan
_exptl_absorpt_process_details
;
[c.f. r.h. blessing, acta cryst. (1995), a51, 33-38]
;
_exptl_crystal_colour colourless
_exptl_crystal_density_diffrn 1.646
_exptl_crystal_density_method 'not measured'
_exptl_crystal_description prism
_exptl_crystal_F_000 920
_exptl_crystal_size_max 0.02
_exptl_crystal_size_mid 0.02
_exptl_crystal_size_min 0.02
_refine_diff_density_max 0.399
_refine_diff_density_min -0.439
_refine_diff_density_rms 0.081
_refine_ls_abs_structure_details 'Flack H D (1983), Acta Cryst. A39, 876-881'
_refine_ls_abs_structure_Flack 0.00(4)
_refine_ls_extinction_method none
_refine_ls_goodness_of_fit_ref 1.051
_refine_ls_hydrogen_treatment mixed
_refine_ls_matrix_type full
_refine_ls_number_parameters 224
_refine_ls_number_reflns 3570
_refine_ls_number_restraints 0
_refine_ls_restrained_S_all 1.051
_refine_ls_R_factor_all 0.0434
_refine_ls_R_factor_gt 0.034
_refine_ls_shift/su_max 0.001
_refine_ls_shift/su_mean 0
_refine_ls_structure_factor_coef Fsqd
_refine_ls_weighting_details 'calc w=1/[\s^2^(Fo^2^)+(0.0231P)^2^+1.7753P] where P=(Fo^2^+2Fc^2^)/3'
_refine_ls_weighting_scheme calc
_refine_ls_wR_factor_gt 0.0628
_refine_ls_wR_factor_ref 0.0657
_reflns_number_gt 3221
_reflns_number_total 3570
_reflns_threshold_expression >2sigma(I)
_cod_data_source_file b916520g.txt
_cod_data_source_block (1)-nov604
_cod_original_sg_symbol_H-M P2(1)2(1)2(1)
_cod_database_code 7024396

loop_
_symmetry_equiv_pos_as_xyz
'x, y, z'
'-x+1/2, -y, z+1/2'
'x+1/2, -y+1/2, -z'
'-x, y+1/2, -z+1/2'

loop_
_atom_site_label
_atom_site_type_symbol
_atom_site_fract_x
_atom_site_fract_y
_atom_site_fract_z
_atom_site_U_iso_or_equiv
_atom_site_adp_type
_atom_site_occupancy
_atom_site_symmetry_multiplicity
_atom_site_calc_flag
_atom_site_refinement_flags
Pd Pd 0.19281(3) 0.71577(2) 0.24045(2) 0.01952(9) Uani 1 1 d .
Cl Cl 0.38050(9) 0.80698(9) 0.23709(9) 0.0364(3) Uani 1 1 d .
N1 N 0.2422(3) 0.6054(3) 0.1239(2) 0.0212(8) Uani 1 1 d .
N2 N 0.0576(3) 0.6072(3) 0.0391(2) 0.0205(8) Uani 1 1 d .
N3 N 0.1908(4) 0.4513(3) 0.0257(2) 0.0249(8) Uani 1 1 d .
N4 N -0.0820(3) 0.7149(3) 0.1407(2) 0.0207(7) Uani 1 1 d .
N5 N 0.0327(2) 0.6245(2) 0.2569(3) 0.0185(7) Uani 1 1 d .
N6 N -0.1811(3) 0.6155(2) 0.2616(2) 0.0216(7) Uani 1 1 d .
C1 C 0.1655(4) 0.5548(4) 0.0657(3) 0.0212(10) Uani 1 1 d .
C2 C -0.0307(4) 0.5481(4) -0.0215(3) 0.0270(10) Uani 1 1 d .
H2A H -0.0868 0.6044 -0.0507 0.032 Uiso 1 1 calc R
H2B H -0.08 0.4942 0.0169 0.032 Uiso 1 1 calc R
C3 C 0.0371(4) 0.4836(4) -0.0975(3) 0.0312(12) Uani 1 1 d .
H3A H -0.0215 0.444 -0.1397 0.037 Uiso 1 1 calc R
H3B H 0.0865 0.5371 -0.1362 0.037 Uiso 1 1 calc R
C4 C 0.1186(4) 0.3982(4) -0.0495(3) 0.0310(11) Uani 1 1 d .
H4A H 0.068 0.3361 -0.0223 0.037 Uiso 1 1 calc R
H4B H 0.1743 0.3637 -0.0968 0.037 Uiso 1 1 calc R
C5 C 0.2720(4) 0.3703(4) 0.0735(4) 0.0368(12) Uani 1 1 d .
H5A H 0.3329 0.3412 0.0276 0.044 Uiso 1 1 calc R
H5B H 0.2234 0.3043 0.0962 0.044 Uiso 1 1 calc R
C6 C 0.3375(4) 0.4226(4) 0.1555(3) 0.0360(12) Uani 1 1 d .
H6A H 0.4163 0.383 0.1661 0.043 Uiso 1 1 calc R
H6B H 0.2875 0.4154 0.2136 0.043 Uiso 1 1 calc R
C7 C 0.3594(4) 0.5466(4) 0.1333(3) 0.0286(11) Uani 1 1 d .
H7A H 0.4078 0.5822 0.1847 0.034 Uiso 1 1 calc R
H7B H 0.4063 0.5534 0.0737 0.034 Uiso 1 1 calc R
C8 C 0.0204(4) 0.7191(4) 0.0734(3) 0.0213(8) Uani 1 1 d .
H8A H -0.003(4) 0.768(4) 0.021(3) 0.026 Uiso 1 1 d .
H8B H 0.095(4) 0.758(3) 0.100(3) 0.026 Uiso 1 1 d .
C9 C -0.0750(3) 0.6499(3) 0.2217(3) 0.0186(9) Uani 1 1 d .
C10 C -0.2016(4) 0.7576(4) 0.1097(3) 0.0283(10) Uani 1 1 d .
H10A H -0.1958 0.7858 0.0438 0.034 Uiso 1 1 calc R
H10B H -0.2271 0.8222 0.1505 0.034 Uiso 1 1 calc R
C11 C -0.2957(4) 0.6627(4) 0.1153(3) 0.0337(11) Uani 1 1 d .
H11A H -0.3765 0.6915 0.0947 0.04 Uiso 1 1 calc R
H11B H -0.2719 0.5987 0.0732 0.04 Uiso 1 1 calc R
C12 C -0.3024(4) 0.6217(4) 0.2165(3) 0.0268(10) Uani 1 1 d .
H12A H -0.3551 0.6744 0.2533 0.032 Uiso 1 1 calc R
H12B H -0.3407 0.545 0.218 0.032 Uiso 1 1 calc R
C13 C -0.1860(4) 0.5590(4) 0.3544(3) 0.0262(9) Uani 1 1 d .
H13A H -0.2098 0.4779 0.3458 0.031 Uiso 1 1 calc R
H13B H -0.249 0.5964 0.394 0.031 Uiso 1 1 calc R
C14 C -0.0649(4) 0.5645(4) 0.4042(3) 0.0285(11) Uani 1 1 d .
H14A H -0.0624 0.5075 0.4561 0.034 Uiso 1 1 calc R
H14B H -0.0528 0.6415 0.432 0.034 Uiso 1 1 calc R
C15 C 0.0351(4) 0.5394(4) 0.3328(3) 0.0235(10) Uani 1 1 d .
H15A H 0.1157 0.5411 0.3646 0.028 Uiso 1 1 calc R
H15B H 0.0231 0.462 0.3058 0.028 Uiso 1 1 calc R
C16 C 0.1432(4) 0.8232(3) 0.3493(3) 0.0190(9) Uani 1 1 d .
H16A H 0.1072 0.8932 0.3231 0.028 Uiso 1 1 calc R
H16B H 0.2156 0.8428 0.3867 0.028 Uiso 1 1 calc R
H16C H 0.0832 0.7847 0.3898 0.028 Uiso 1 1 calc R

loop_
_atom_site_aniso_label
_atom_site_aniso_U_11
_atom_site_aniso_U_22
_atom_site_aniso_U_33
_atom_site_aniso_U_23
_atom_site_aniso_U_13
_atom_site_aniso_U_12
Pd 0.01791(14) 0.02101(14) 0.01964(14) 0.00127(14) -0.00188(14) -0.00281(13)
Cl 0.0261(5) 0.0358(6) 0.0474(7) 0.0049(6) -0.0044(5) -0.0091(4)
N1 0.0180(18) 0.027(2) 0.0189(19) -0.0025(16) -0.0011(15) 0.0023(16)
N2 0.0196(18) 0.0233(19) 0.0186(18) 0.0012(15) -0.0035(14) 0.0014(15)
N3 0.0295(19) 0.0243(18) 0.0210(17) -0.0042(14) -0.0026(18) 0.0048(18)
N4 0.0162(16) 0.0261(18) 0.0199(17) 0.0062(18) 0.0018(13) 0.0036(18)
N5 0.0153(15) 0.0213(15) 0.0188(17) 0.0050(17) -0.0015(16) -0.0002(12)
N6 0.0148(15) 0.0282(16) 0.0219(16) 0.0066(15) -0.0013(18) -0.0024(13)
C1 0.022(2) 0.024(2) 0.017(2) 0.0024(18) 0.0061(17) 0.0003(18)
C2 0.017(2) 0.038(3) 0.026(2) -0.003(2) -0.0041(19) -0.002(2)
C3 0.021(2) 0.053(3) 0.020(2) -0.011(2) -0.0004(19) -0.003(2)
C4 0.026(2) 0.036(3) 0.030(3) -0.012(2) 0.002(2) -0.003(2)
C5 0.037(3) 0.025(3) 0.048(3) 0.001(2) -0.006(2) 0.007(2)
C6 0.027(3) 0.043(3) 0.038(3) 0.008(2) -0.009(2) 0.008(2)
C7 0.020(2) 0.038(3) 0.028(3) -0.005(2) -0.0028(19) 0.004(2)
C8 0.017(2) 0.028(2) 0.018(2) 0.002(2) 0.0020(16) 0.001(2)
C9 0.017(2) 0.016(2) 0.023(2) 0.0022(17) 0.0016(17) -0.0002(17)
C10 0.023(2) 0.037(3) 0.025(2) 0.0100(17) 0.0026(19) 0.012(2)
C11 0.018(2) 0.052(3) 0.031(2) 0.006(2) -0.006(2) 0.002(2)
C12 0.017(2) 0.031(2) 0.033(2) 0.0029(18) -0.001(2) -0.003(2)
C13 0.026(2) 0.029(2) 0.023(2) 0.0052(18) 0.003(2) -0.006(2)
C14 0.027(2) 0.035(3) 0.023(2) 0.008(2) 0.001(2) -0.003(2)
C15 0.020(2) 0.026(2) 0.025(2) 0.0043(19) -0.0014(18) -0.0028(19)
C16 0.021(2) 0.016(2) 0.020(2) -0.0021(16) 0.0062(17) 0.0025(17)

loop_
_atom_type_symbol
_atom_type_description
_atom_type_scat_dispersion_real
_atom_type_scat_dispersion_imag
_atom_type_scat_source
C C 0.0033 0.0016 'International Tables Vol C Tables 4.2.6.8 and 6.1.1.4'
H H 0 0 'International Tables Vol C Tables 4.2.6.8 and 6.1.1.4'
Cl Cl 0.1484 0.1585 'International Tables Vol C Tables 4.2.6.8 and 6.1.1.4'
N N 0.0061 0.0033 'International Tables Vol C Tables 4.2.6.8 and 6.1.1.4'
Pd Pd -0.9988 1.0072 'International Tables Vol C Tables 4.2.6.8 and 6.1.1.4'

loop_
_geom_angle_atom_site_label_1
_geom_angle_atom_site_label_2
_geom_angle_atom_site_label_3
_geom_angle
C16 Pd N5 90.44(14)
C16 Pd N1 178.61(15)
N5 Pd N1 89.39(13)
C16 Pd Cl 88.19(12)
N5 Pd Cl 173.45(9)
N1 Pd Cl 92.14(9)
C1 N1 C7 113.9(3)
C1 N1 Pd 125.8(3)
C7 N1 Pd 115.5(3)
C1 N2 C8 123.2(3)
C1 N2 C2 120.9(3)
C8 N2 C2 115.8(3)
C1 N3 C4 124.6(4)
C1 N3 C5 120.4(3)
C4 N3 C5 112.9(3)
C9 N4 C10 119.0(3)
C9 N4 C8 120.9(3)
C10 N4 C8 118.4(3)
C9 N5 C15 116.6(3)
C9 N5 Pd 127.0(2)
C15 N5 Pd 114.7(2)
C9 N6 C13 122.5(3)
C9 N6 C12 125.4(3)
C13 N6 C12 112.0(3)
N1 C1 N3 121.9(4)
N1 C1 N2 121.0(4)
N3 C1 N2 117.0(4)
N2 C2 C3 109.2(3)
C4 C3 C2 107.6(4)
N3 C4 C3 111.5(4)
N3 C5 C6 112.6(4)
C5 C6 C7 108.1(4)
N1 C7 C6 109.5(3)
N2 C8 N4 113.5(4)
N5 C9 N6 123.1(3)
N5 C9 N4 119.3(3)
N6 C9 N4 117.6(3)
N4 C10 C11 110.0(3)
C12 C11 C10 108.4(4)
N6 C12 C11 112.4(3)
N6 C13 C14 111.6(3)
C13 C14 C15 108.4(4)
N5 C15 C14 110.1(3)

loop_
_geom_bond_atom_site_label_1
_geom_bond_atom_site_label_2
_geom_bond_distance
Pd C16 2.057(4)
Pd N5 2.064(3)
Pd N1 2.161(3)
Pd Cl 2.3137(10)
N1 C1 1.315(5)
N1 C7 1.460(5)
N2 C1 1.382(5)
N2 C8 1.452(5)
N2 C2 1.463(5)
N3 C1 1.364(5)
N3 C4 1.462(5)
N3 C5 1.463(5)
N4 C9 1.376(5)
N4 C10 1.467(5)
N4 C8 1.470(5)
N5 C9 1.312(5)
N5 C15 1.462(5)
N6 C9 1.351(5)
N6 C13 1.469(5)
N6 C12 1.473(5)
C2 C3 1.507(6)
C3 C4 1.501(6)
C5 C6 1.492(6)
C6 C7 1.501(6)
C10 C11 1.514(6)
C11 C12 1.509(6)
C13 C14 1.501(6)
C14 C15 1.517(6)
